data_7025372
loop_
_publ_author_name
'Inglis, Ross'
'Dalgarno, Scott J.'
'Brechin, Euan K.'

_publ_section_title
;
 A new family of Mn6 SMMs using phosphinate ligands
;
_journal_issue 20
_journal_name_full 'Dalton Transactions'
_journal_page_first 4826
_journal_paper_doi 10.1039/b927303d
_journal_volume 39
_journal_year 2010
_chemical_formula_moiety 'C84 H98 Mn6 N6 O24 P2'
_chemical_formula_sum 'C84 H98 Mn6 N6 O24 P2'
_chemical_formula_weight 1967.26
_chemical_name_common RI2229
_chemical_name_systematic
;
?
;
_space_group_IT_number 15
_symmetry_cell_setting monoclinic
_symmetry_space_group_name_Hall '-C 2yc'
_symmetry_space_group_name_H-M 'C 1 2/c 1'
_atom_sites_solution_hydrogens geom
_atom_sites_solution_primary direct
_atom_sites_solution_secondary difmap
_audit_creation_method SHELXL-97
_cell_angle_alpha 90.00
_cell_angle_beta 116.539(8)
_cell_angle_gamma 90.00
_cell_formula_units_Z 4
_cell_length_a 27.745(6)
_cell_length_b 12.618(2)
_cell_length_c 27.229(8)
_cell_measurement_temperature 100(2)
_cell_volume 8528(3)
_computing_cell_refinement 'SAINT (Bruker, 1998)'
_computing_data_collection 'Apex II'
_computing_data_reduction 'SAINT (Bruker, 1998)'
_computing_molecular_graphics 'XSeed (Barbour, 2001)'
_computing_publication_material 'local program'
_computing_structure_refinement 'SHELXL-97 (Sheldrick, 1997)'
_computing_structure_solution 'SHELXS-97 (Sheldrick, 1990)'
_diffrn_ambient_temperature 100(2)
_diffrn_measured_fraction_theta_full 0.984
_diffrn_measured_fraction_theta_max 0.984
_diffrn_measurement_device_type 'Bruker Nonius X8 Apex 2'
_diffrn_radiation_monochromator graphite
_diffrn_radiation_source 'fine-focus sealed tube'
_diffrn_radiation_type MoK\a
_diffrn_radiation_wavelength 0.71073
_diffrn_reflns_av_R_equivalents 0.0642
_diffrn_reflns_av_sigmaI/netI 0.0441
_diffrn_reflns_limit_h_max 36
_diffrn_reflns_limit_h_min -36
_diffrn_reflns_limit_k_max 16
_diffrn_reflns_limit_k_min -16
_diffrn_reflns_limit_l_max 36
_diffrn_reflns_limit_l_min -35
_diffrn_reflns_number 99808
_diffrn_reflns_theta_full 28.50
_diffrn_reflns_theta_max 28.50
_diffrn_reflns_theta_min 1.83
_exptl_absorpt_coefficient_mu 0.979
_exptl_absorpt_correction_T_max 0.7457
_exptl_absorpt_correction_T_min 0.6836
_exptl_absorpt_correction_type multi-scan
_exptl_absorpt_process_details Bruker-SADABS
_exptl_crystal_colour Black
_exptl_crystal_density_diffrn 1.532
_exptl_crystal_density_method 'not measured'
_exptl_crystal_description Block
_exptl_crystal_F_000 4064
_exptl_crystal_size_max 0.40
_exptl_crystal_size_mid 0.30
_exptl_crystal_size_min 0.26
_refine_diff_density_max 0.618
_refine_diff_density_min -0.558
_refine_diff_density_rms 0.076
_refine_ls_extinction_method none
_refine_ls_goodness_of_fit_ref 1.036
_refine_ls_hydrogen_treatment constr
_refine_ls_matrix_type full
_refine_ls_number_parameters 575
_refine_ls_number_reflns 10644
_refine_ls_number_restraints 37
_refine_ls_restrained_S_all 1.036
_refine_ls_R_factor_all 0.0598
_refine_ls_R_factor_gt 0.0393
_refine_ls_shift/su_max 0.001
_refine_ls_shift/su_mean 0.000
_refine_ls_structure_factor_coef Fsqd
_refine_ls_weighting_details 'calc w=1/[\s^2^(Fo^2^)+(0.0323P)^2^+16.8642P] where P=(Fo^2^+2Fc^2^)/3'
_refine_ls_weighting_scheme calc
_refine_ls_wR_factor_gt 0.0833
_refine_ls_wR_factor_ref 0.0910
_reflns_number_gt 8121
_reflns_number_total 10644
_reflns_threshold_expression >2sigma(I)
_cod_data_source_file b927303d.txt
_cod_data_source_block RI2229
_cod_original_sg_symbol_H-M C2/c
_cod_database_code 7025372

loop_
_symmetry_equiv_pos_as_xyz
'x, y, z'
'-x, y, -z+1/2'
'x+1/2, y+1/2, z'
'-x+1/2, y+1/2, -z+1/2'
'-x, -y, -z'
'x, -y, z-1/2'
'-x+1/2, -y+1/2, -z'
'x+1/2, -y+1/2, z-1/2'

loop_
_atom_site_label
_atom_site_type_symbol
_atom_site_fract_x
_atom_site_fract_y
_atom_site_fract_z
_atom_site_U_iso_or_equiv
_atom_site_adp_type
_atom_site_occupancy
_atom_site_symmetry_multiplicity
_atom_site_calc_flag
_atom_site_refinement_flags
_atom_site_disorder_assembly
_atom_site_disorder_group
Mn1 Mn 0.111476(13) 0.89035(3) 0.070933(13) 0.01625(8) Uani 1 1 d . . .
P1 P 0.12784(2) 1.23240(5) 0.14555(2) 0.01698(12) Uani 1 1 d . . .
O1 O 0.15409(6) 0.82622(13) 0.04248(6) 0.0205(3) Uani 1 1 d . . .
N1 N 0.09874(7) 1.00895(15) 0.01870(7) 0.0171(4) Uani 1 1 d . . .
C1 C 0.19124(9) 0.8828(2) 0.03596(9) 0.0212(5) Uani 1 1 d . . .
O2 O 0.04776(6) 1.05514(12) -0.00125(6) 0.0168(3) Uani 1 1 d . . .
N2 N 0.11099(7) 0.78363(15) 0.16135(7) 0.0180(4) Uani 1 1 d . . .
C2 C 0.18321(9) 0.9890(2) 0.01696(9) 0.0218(5) Uani 1 1 d . . .
Mn3 Mn 0.024548(13) 1.07782(3) 0.056052(12) 0.01474(8) Uani 1 1 d . . .
O3 O 0.04403(6) 0.83080(13) 0.20693(6) 0.0227(4) Uani 1 1 d . . .
N3 N -0.01070(7) 1.07669(15) 0.10688(7) 0.0170(4) Uani 1 1 d . A .
C3 C 0.22588(10) 1.0421(2) 0.01273(9) 0.0269(5) Uani 1 1 d . . .
H3 H 0.2210 1.1134 0.0003 0.032 Uiso 1 1 calc R . .
O4 O 0.11974(6) 0.76930(13) 0.11585(6) 0.0220(3) Uani 1 1 d . . .
C4 C 0.27452(10) 0.9926(2) 0.02623(10) 0.0317(6) Uani 1 1 d . . .
H4 H 0.3032 1.0305 0.0242 0.038 Uiso 1 1 calc R . .
O5 O -0.02896(6) 1.17539(12) 0.00938(6) 0.0178(3) Uani 1 1 d . . .
C5 C 0.28141(10) 0.8873(2) 0.04273(10) 0.0322(6) Uani 1 1 d . . .
H5 H 0.3144 0.8524 0.0507 0.039 Uiso 1 1 calc R . .
O6 O -0.00428(6) 0.98729(13) 0.13747(6) 0.0209(3) Uani 1 1 d . . .
C6 C 0.24058(10) 0.8328(2) 0.04769(9) 0.0270(5) Uani 1 1 d . . .
H6 H 0.2459 0.7609 0.0591 0.032 Uiso 1 1 calc R . .
O7 O 0.16256(6) 1.14076(12) 0.17810(6) 0.0197(3) Uani 1 1 d . . .
C7 C 0.13108(9) 1.04287(18) -0.00053(8) 0.0185(5) Uani 1 1 d . . .
O8 O 0.07747(6) 1.20563(12) 0.09418(6) 0.0194(3) Uani 1 1 d . . .
C8 C 0.11648(10) 1.13504(18) -0.03925(9) 0.0216(5) Uani 1 1 d . . .
H8A H 0.0779 1.1307 -0.0657 0.026 Uiso 1 1 calc R . .
H8B H 0.1379 1.1322 -0.0602 0.026 Uiso 1 1 calc R . .
O9 O 0.18257(6) 0.97305(13) 0.13330(6) 0.0220(4) Uani 1 1 d D . .
C9 C 0.12737(11) 1.2403(2) -0.00774(10) 0.0282(6) Uani 1 1 d . . .
H9A H 0.1047 1.2448 0.0113 0.042 Uiso 1 1 calc R . .
H9B H 0.1190 1.2994 -0.0336 0.042 Uiso 1 1 calc R . .
H9C H 0.1654 1.2438 0.0191 0.042 Uiso 1 1 calc R . .
O10 O 0.11709(7) 1.00041(15) 0.21472(6) 0.0333(4) Uani 1 1 d D . .
C10 C 0.07865(9) 0.77352(19) 0.24917(9) 0.0214(5) Uani 1 1 d . . .
O11 O 0.00232(7) 0.77602(14) 0.08830(7) 0.0285(4) Uani 1 1 d D . .
C11 C 0.12021(9) 0.71258(18) 0.24667(9) 0.0201(5) Uani 1 1 d . . .
C12 C 0.15334(10) 0.65178(19) 0.29291(9) 0.0251(5) Uani 1 1 d . . .
H12 H 0.1814 0.6103 0.2917 0.030 Uiso 1 1 calc R . .
C13 C 0.14623(11) 0.6508(2) 0.33988(10) 0.0294(6) Uani 1 1 d . . .
H13 H 0.1694 0.6102 0.3708 0.035 Uiso 1 1 calc R . .
C14 C 0.10479(11) 0.7099(2) 0.34141(10) 0.0277(6) Uani 1 1 d . . .
H14 H 0.0992 0.7085 0.3734 0.033 Uiso 1 1 calc R . .
C15 C 0.07154(10) 0.7706(2) 0.29710(9) 0.0250(5) Uani 1 1 d . . .
H15 H 0.0435 0.8109 0.2990 0.030 Uiso 1 1 calc R . .
C16 C 0.12918(9) 0.70788(18) 0.19754(9) 0.0188(5) Uani 1 1 d . . .
C17 C 0.15726(10) 0.61420(19) 0.18802(10) 0.0229(5) Uani 1 1 d . . .
H17A H 0.1383 0.5942 0.1488 0.028 Uiso 1 1 calc R . .
H17B H 0.1545 0.5536 0.2097 0.028 Uiso 1 1 calc R . .
C18 C 0.21662(10) 0.6331(2) 0.20320(10) 0.0300(6) Uani 1 1 d . . .
H18A H 0.2197 0.6883 0.1794 0.045 Uiso 1 1 calc R . .
H18B H 0.2328 0.5673 0.1983 0.045 Uiso 1 1 calc R . .
H18C H 0.2355 0.6559 0.2416 0.045 Uiso 1 1 calc R . .
C19 C -0.04246(9) 1.25798(18) 0.03227(9) 0.0191(5) Uani 1 1 d . . .
C20 C -0.05189(9) 1.24710(19) 0.07916(9) 0.0199(5) Uani 1 1 d . A .
C21 C -0.06962(9) 1.3366(2) 0.09687(10) 0.0255(5) Uani 1 1 d . . .
H21 H -0.0770 1.3301 0.1276 0.031 Uiso 1 1 calc R . .
C22 C -0.07671(10) 1.4332(2) 0.07154(10) 0.0295(6) Uani 1 1 d . . .
H22 H -0.0889 1.4924 0.0845 0.035 Uiso 1 1 calc R . .
C23 C -0.06587(11) 1.4435(2) 0.02658(10) 0.0315(6) Uani 1 1 d . . .
H23 H -0.0698 1.5104 0.0092 0.038 Uiso 1 1 calc R . .
C24 C -0.04946(10) 1.35691(19) 0.00717(10) 0.0253(5) Uani 1 1 d . . .
H24 H -0.0428 1.3647 -0.0239 0.030 Uiso 1 1 calc R . .
C25 C -0.04298(9) 1.14788(19) 0.11013(9) 0.0196(5) Uani 1 1 d D . .
C26 C -0.0698(4) 1.1415(10) 0.1475(4) 0.023(2) Uani 0.50 1 d PDU A 1
H26A H -0.0619 1.2068 0.1699 0.028 Uiso 0.50 1 calc PR A 1
H26B H -0.0548 1.0806 0.1728 0.028 Uiso 0.50 1 calc PR A 1
C27 C -0.13078(19) 1.1282(4) 0.11462(19) 0.0267(11) Uani 0.50 1 d PDU A 1
H27A H -0.1451 1.1841 0.0868 0.040 Uiso 0.50 1 calc PR A 1
H27B H -0.1476 1.1332 0.1394 0.040 Uiso 0.50 1 calc PR A 1
H27C H -0.1387 1.0587 0.0966 0.040 Uiso 0.50 1 calc PR A 1
C28 C 0.16964(9) 1.31936(19) 0.12808(9) 0.0198(5) Uani 1 1 d . . .
C29 C 0.14939(10) 1.41293(19) 0.09912(9) 0.0234(5) Uani 1 1 d . . .
H29 H 0.1128 1.4316 0.0881 0.028 Uiso 1 1 calc R . .
C30 C 0.18181(10) 1.4792(2) 0.08612(10) 0.0262(5) Uani 1 1 d . . .
H30 H 0.1675 1.5430 0.0664 0.031 Uiso 1 1 calc R . .
C31 C 0.23493(10) 1.4522(2) 0.10187(10) 0.0300(6) Uani 1 1 d . . .
H31 H 0.2574 1.4979 0.0934 0.036 Uiso 1 1 calc R . .
C32 C 0.25533(11) 1.3595(2) 0.12978(12) 0.0377(7) Uani 1 1 d . . .
H32 H 0.2917 1.3405 0.1399 0.045 Uiso 1 1 calc R . .
C33 C 0.22308(10) 1.2934(2) 0.14333(11) 0.0323(6) Uani 1 1 d . . .
H33 H 0.2377 1.2299 0.1632 0.039 Uiso 1 1 calc R . .
C34 C 0.10936(9) 1.30842(18) 0.19071(9) 0.0183(5) Uani 1 1 d . . .
C35 C 0.14107(10) 1.30442(19) 0.24761(9) 0.0224(5) Uani 1 1 d . . .
H35 H 0.1725 1.2615 0.2625 0.027 Uiso 1 1 calc R . .
C36 C 0.12700(10) 1.3626(2) 0.28236(10) 0.0261(5) Uani 1 1 d . . .
H36 H 0.1488 1.3593 0.3209 0.031 Uiso 1 1 calc R . .
C37 C 0.08146(10) 1.4252(2) 0.26119(10) 0.0281(6) Uani 1 1 d . . .
H37 H 0.0718 1.4647 0.2852 0.034 Uiso 1 1 calc R . .
C38 C 0.04975(10) 1.4305(2) 0.20492(10) 0.0279(6) Uani 1 1 d . . .
H38 H 0.0185 1.4740 0.1904 0.034 Uiso 1 1 calc R . .
C39 C 0.06351(9) 1.37227(19) 0.16985(10) 0.0232(5) Uani 1 1 d . . .
H39 H 0.0415 1.3759 0.1313 0.028 Uiso 1 1 calc R . .
C40 C 0.23027(10) 0.9247(2) 0.17214(12) 0.0390(7) Uani 1 1 d . . .
H40A H 0.2256 0.9036 0.2044 0.058 Uiso 1 1 calc R . .
H40B H 0.2602 0.9750 0.1832 0.058 Uiso 1 1 calc R . .
H40C H 0.2381 0.8619 0.1558 0.058 Uiso 1 1 calc R . .
C41 C 0.13003(19) 1.0183(3) 0.26775(12) 0.0786(15) Uani 1 1 d . . .
H41A H 0.1258 1.0939 0.2732 0.118 Uiso 1 1 calc R . .
H41B H 0.1675 0.9973 0.2905 0.118 Uiso 1 1 calc R . .
H41C H 0.1063 0.9768 0.2783 0.118 Uiso 1 1 calc R . .
C42 C 0.00336(12) 0.6675(2) 0.10277(12) 0.0396(7) Uani 1 1 d . . .
H42A H 0.0365 0.6344 0.1055 0.059 Uiso 1 1 calc R . .
H42B H -0.0280 0.6311 0.0746 0.059 Uiso 1 1 calc R . .
H42C H 0.0023 0.6621 0.1382 0.059 Uiso 1 1 calc R . .
C27A C -0.0308(2) 1.1454(5) 0.2078(2) 0.0415(15) Uani 0.50 1 d PDU A 2
H27D H 0.0003 1.0975 0.2210 0.062 Uiso 0.50 1 calc PR A 2
H27E H -0.0501 1.1360 0.2301 0.062 Uiso 0.50 1 calc PR A 2
H27F H -0.0183 1.2189 0.2109 0.062 Uiso 0.50 1 calc PR A 2
Mn2 Mn 0.056638(13) 0.89792(3) 0.153087(13) 0.01703(8) Uani 1 1 d . . .
O12 O 0.06674(6) 0.96233(12) 0.09573(6) 0.0159(3) Uani 1 1 d . . .
C26A C -0.0687(4) 1.1203(8) 0.1475(3) 0.021(2) Uani 0.50 1 d PDU A 2
H26C H -0.0779 1.0439 0.1439 0.025 Uiso 0.50 1 calc PR A 2
H26D H -0.1025 1.1609 0.1360 0.025 Uiso 0.50 1 calc PR A 2
H9S H 0.1746 1.0328 0.1485 0.025 Uiso 1 1 d RD . .
H10S H 0.1333 1.0513 0.2014 0.025 Uiso 1 1 d RD . .
H11S H 0.0002 0.7786 0.0514 0.025 Uiso 1 1 d RD . .

loop_
_atom_site_aniso_label
_atom_site_aniso_U_11
_atom_site_aniso_U_22
_atom_site_aniso_U_33
_atom_site_aniso_U_23
_atom_site_aniso_U_13
_atom_site_aniso_U_12
Mn1 0.01235(17) 0.02250(18) 0.01353(15) 0.00102(13) 0.00546(13) 0.00177(13)
P1 0.0137(3) 0.0215(3) 0.0143(3) -0.0023(2) 0.0050(2) -0.0013(2)
O1 0.0161(8) 0.0259(9) 0.0196(8) -0.0014(7) 0.0080(7) 0.0017(7)
N1 0.0105(9) 0.0257(10) 0.0146(9) -0.0009(7) 0.0051(7) 0.0015(8)
C1 0.0141(11) 0.0352(13) 0.0140(10) -0.0056(9) 0.0060(9) 0.0002(10)
O2 0.0116(7) 0.0235(8) 0.0138(7) 0.0000(6) 0.0043(6) 0.0020(6)
N2 0.0168(10) 0.0228(10) 0.0146(9) 0.0004(7) 0.0073(8) 0.0002(8)
C2 0.0160(11) 0.0360(14) 0.0144(10) -0.0020(9) 0.0077(9) -0.0009(10)
Mn3 0.01153(16) 0.02043(17) 0.01095(15) -0.00006(12) 0.00385(13) 0.00101(13)
O3 0.0205(8) 0.0310(9) 0.0183(8) 0.0060(7) 0.0100(7) 0.0018(7)
N3 0.0138(9) 0.0237(10) 0.0119(8) 0.0007(7) 0.0043(7) -0.0001(8)
C3 0.0208(12) 0.0439(15) 0.0175(11) -0.0017(10) 0.0097(10) -0.0041(11)
O4 0.0255(9) 0.0260(9) 0.0168(8) 0.0019(7) 0.0115(7) 0.0049(7)
C4 0.0173(12) 0.0577(18) 0.0219(12) -0.0039(12) 0.0104(10) -0.0041(12)
O5 0.0151(8) 0.0208(8) 0.0140(7) -0.0007(6) 0.0035(6) 0.0023(6)
C5 0.0177(12) 0.0550(18) 0.0255(13) -0.0038(12) 0.0110(11) 0.0047(12)
O6 0.0221(9) 0.0247(8) 0.0192(8) 0.0048(6) 0.0123(7) 0.0035(7)
C6 0.0211(13) 0.0399(15) 0.0208(12) -0.0034(11) 0.0100(10) 0.0050(11)
O7 0.0170(8) 0.0224(8) 0.0166(7) -0.0025(6) 0.0048(6) 0.0002(7)
C7 0.0162(11) 0.0257(12) 0.0128(10) -0.0034(9) 0.0057(9) -0.0028(9)
O8 0.0148(8) 0.0233(8) 0.0162(7) -0.0020(6) 0.0034(6) -0.0012(6)
C8 0.0219(12) 0.0280(13) 0.0158(10) -0.0001(9) 0.0093(9) -0.0029(10)
O9 0.0142(8) 0.0282(9) 0.0187(8) -0.0039(7) 0.0029(7) 0.0025(7)
C9 0.0348(15) 0.0299(14) 0.0211(12) -0.0024(10) 0.0136(11) -0.0060(11)
O10 0.0378(11) 0.0456(11) 0.0140(8) -0.0041(8) 0.0094(8) -0.0197(9)
C10 0.0219(12) 0.0234(12) 0.0163(11) 0.0012(9) 0.0061(9) -0.0049(10)
O11 0.0274(10) 0.0295(9) 0.0253(9) 0.0026(7) 0.0087(8) -0.0011(8)
C11 0.0212(12) 0.0192(11) 0.0158(10) -0.0004(9) 0.0047(9) -0.0043(9)
C12 0.0263(13) 0.0229(12) 0.0209(11) 0.0024(10) 0.0059(10) -0.0010(10)
C13 0.0366(15) 0.0253(13) 0.0196(12) 0.0046(10) 0.0064(11) -0.0034(11)
C14 0.0377(15) 0.0278(13) 0.0177(11) 0.0008(10) 0.0124(11) -0.0060(11)
C15 0.0266(13) 0.0287(13) 0.0210(11) -0.0005(10) 0.0119(10) -0.0025(11)
C16 0.0140(11) 0.0191(11) 0.0195(11) 0.0000(9) 0.0041(9) -0.0026(9)
C17 0.0254(13) 0.0209(12) 0.0211(11) 0.0009(9) 0.0091(10) 0.0007(10)
C18 0.0232(13) 0.0347(14) 0.0273(13) 0.0018(11) 0.0070(11) 0.0052(11)
C19 0.0108(10) 0.0238(12) 0.0176(10) -0.0038(9) 0.0016(9) 0.0023(9)
C20 0.0096(10) 0.0298(13) 0.0159(10) -0.0012(9) 0.0018(9) 0.0023(9)
C21 0.0166(12) 0.0351(14) 0.0233(12) -0.0043(10) 0.0076(10) 0.0049(10)
C22 0.0232(13) 0.0296(14) 0.0325(14) -0.0061(11) 0.0096(11) 0.0070(11)
C23 0.0327(15) 0.0257(13) 0.0300(13) 0.0018(11) 0.0087(12) 0.0072(11)
C24 0.0262(13) 0.0269(13) 0.0204(11) 0.0018(10) 0.0083(10) 0.0054(10)
C25 0.0117(11) 0.0301(13) 0.0136(10) -0.0018(9) 0.0025(9) 0.0013(9)
C26 0.024(4) 0.025(4) 0.022(3) 0.006(2) 0.011(3) 0.010(3)
C27 0.021(2) 0.041(3) 0.019(2) 0.000(2) 0.010(2) -0.001(2)
C28 0.0170(11) 0.0265(12) 0.0148(10) -0.0037(9) 0.0060(9) -0.0021(9)
C29 0.0192(12) 0.0280(13) 0.0222(11) -0.0024(10) 0.0084(10) -0.0004(10)
C30 0.0282(14) 0.0273(13) 0.0246(12) -0.0001(10) 0.0132(11) -0.0027(11)
C31 0.0272(14) 0.0373(15) 0.0279(13) -0.0022(11) 0.0144(11) -0.0090(12)
C32 0.0196(13) 0.0495(18) 0.0455(16) 0.0116(14) 0.0159(12) 0.0017(12)
C33 0.0201(13) 0.0405(16) 0.0353(14) 0.0105(12) 0.0114(11) 0.0030(12)
C34 0.0157(11) 0.0208(11) 0.0190(11) -0.0028(9) 0.0082(9) -0.0052(9)
C35 0.0202(12) 0.0248(12) 0.0215(11) -0.0024(9) 0.0087(10) -0.0010(10)
C36 0.0252(13) 0.0326(14) 0.0201(11) -0.0070(10) 0.0098(10) -0.0080(11)
C37 0.0268(13) 0.0331(14) 0.0302(13) -0.0126(11) 0.0179(11) -0.0084(11)
C38 0.0202(13) 0.0300(13) 0.0343(14) -0.0063(11) 0.0127(11) 0.0008(11)
C39 0.0171(12) 0.0289(13) 0.0224(11) -0.0031(10) 0.0079(10) -0.0024(10)
C40 0.0202(13) 0.0354(15) 0.0380(15) -0.0098(12) -0.0079(12) 0.0078(12)
C41 0.137(4) 0.075(3) 0.0276(16) -0.0204(17) 0.040(2) -0.067(3)
C42 0.0413(17) 0.0342(16) 0.0405(16) -0.0004(13) 0.0156(14) -0.0076(13)
C27A 0.045(3) 0.057(4) 0.024(3) -0.001(3) 0.017(3) 0.021(3)
Mn2 0.01421(17) 0.02365(18) 0.01283(15) 0.00245(13) 0.00568(13) 0.00096(14)
O12 0.0130(7) 0.0225(8) 0.0123(7) 0.0012(6) 0.0056(6) 0.0014(6)
C26A 0.019(3) 0.028(5) 0.021(3) 0.001(3) 0.013(3) 0.010(3)

loop_
_atom_type_symbol
_atom_type_description
_atom_type_scat_dispersion_real
_atom_type_scat_dispersion_imag
_atom_type_scat_source
C C 0.0033 0.0016 'International Tables Vol C Tables 4.2.6.8 and 6.1.1.4'
H H 0.0000 0.0000 'International Tables Vol C Tables 4.2.6.8 and 6.1.1.4'
N N 0.0061 0.0033 'International Tables Vol C Tables 4.2.6.8 and 6.1.1.4'
O O 0.0106 0.0060 'International Tables Vol C Tables 4.2.6.8 and 6.1.1.4'
Mn Mn 0.3368 0.7283 'International Tables Vol C Tables 4.2.6.8 and 6.1.1.4'
P P 0.1023 0.0942 'International Tables Vol C Tables 4.2.6.8 and 6.1.1.4'

loop_
_geom_angle_atom_site_label_1
_geom_angle_atom_site_label_2
_geom_angle_atom_site_label_3
_geom_angle
_geom_angle_site_symmetry_1
_geom_angle_site_symmetry_3
O1 Mn1 O12 175.99(7) . .
O1 Mn1 O4 90.12(7) . .
O12 Mn1 O4 93.77(7) . .
O1 Mn1 N1 88.42(7) . .
O12 Mn1 N1 87.63(7) . .
O4 Mn1 N1 175.09(7) . .
O1 Mn1 O9 90.59(7) . .
O12 Mn1 O9 90.10(6) . .
O4 Mn1 O9 94.32(7) . .
N1 Mn1 O9 90.38(7) . .
O1 Mn1 O5 89.74(6) . 5_575
O12 Mn1 O5 88.91(6) . 5_575
O4 Mn1 O5 95.52(6) . 5_575
N1 Mn1 O5 79.80(6) . 5_575
O9 Mn1 O5 170.16(6) . 5_575
O1 Mn1 Mn2 152.41(5) . .
O12 Mn1 Mn2 31.55(5) . .
O4 Mn1 Mn2 62.39(5) . .
N1 Mn1 Mn2 119.17(6) . .
O9 Mn1 Mn2 89.35(5) . .
O5 Mn1 Mn2 94.89(4) 5_575 .
O8 P1 O7 117.11(9) . .
O8 P1 C34 108.86(10) . .
O7 P1 C34 107.91(10) . .
O8 P1 C28 109.23(10) . .
O7 P1 C28 107.61(10) . .
C34 P1 C28 105.52(10) . .
C1 O1 Mn1 119.73(14) . .
C7 N1 O2 117.94(18) . .
C7 N1 Mn1 127.18(15) . .
O2 N1 Mn1 114.76(13) . .
O1 C1 C6 117.5(2) . .
O1 C1 C2 123.5(2) . .
C6 C1 C2 119.0(2) . .
N1 O2 Mn3 112.82(11) . .
N1 O2 Mn3 110.58(11) . 5_575
Mn3 O2 Mn3 96.34(6) . 5_575
C16 N2 O4 114.84(18) . .
C16 N2 Mn2 128.65(16) . .
O4 N2 Mn2 114.55(13) . .
C3 C2 C1 118.6(2) . .
C3 C2 C7 119.6(2) . .
C1 C2 C7 121.8(2) . .
O12 Mn3 O5 169.02(7) . .
O12 Mn3 O2 90.15(6) . .
O5 Mn3 O2 89.92(7) . .
O12 Mn3 N3 88.19(7) . .
O5 Mn3 N3 89.43(7) . .
O2 Mn3 N3 167.88(7) . .
O12 Mn3 O8 101.05(6) . .
O5 Mn3 O8 89.87(6) . .
O2 Mn3 O8 95.70(6) . .
N3 Mn3 O8 96.40(7) . .
O12 Mn3 O2 87.19(6) . 5_575
O5 Mn3 O2 81.90(6) . 5_575
O2 Mn3 O2 83.66(6) . 5_575
N3 Mn3 O2 84.27(6) . 5_575
O8 Mn3 O2 171.75(5) . 5_575
C10 O3 Mn2 127.63(15) . .
C25 N3 O6 115.81(18) . .
C25 N3 Mn3 126.96(16) . .
O6 N3 Mn3 116.91(13) . .
C4 C3 C2 121.4(3) . .
N2 O4 Mn1 116.96(13) . .
C3 C4 C5 119.7(2) . .
C19 O5 Mn3 118.93(13) . .
C19 O5 Mn1 109.00(12) . 5_575
Mn3 O5 Mn1 120.29(7) . 5_575
C6 C5 C4 120.5(2) . .
N3 O6 Mn2 118.90(12) . .
C5 C6 C1 120.7(3) . .
N1 C7 C2 118.3(2) . .
N1 C7 C8 121.4(2) . .
C2 C7 C8 120.3(2) . .
P1 O8 Mn3 141.09(10) . .
C7 C8 C9 110.74(18) . .
C40 O9 Mn1 126.07(15) . .
C41 O10 Mn2 132.05(19) . .
O3 C10 C15 118.0(2) . .
O3 C10 C11 122.8(2) . .
C15 C10 C11 119.1(2) . .
C42 O11 Mn2 120.16(15) . .
C12 C11 C10 118.3(2) . .
C12 C11 C16 119.0(2) . .
C10 C11 C16 122.7(2) . .
C13 C12 C11 121.8(2) . .
C12 C13 C14 119.2(2) . .
C15 C14 C13 120.8(2) . .
C14 C15 C10 120.7(2) . .
N2 C16 C11 119.6(2) . .
N2 C16 C17 120.2(2) . .
C11 C16 C17 120.1(2) . .
C16 C17 C18 114.2(2) . .
O5 C19 C24 118.1(2) . .
O5 C19 C20 122.8(2) . .
C24 C19 C20 119.1(2) . .
C21 C20 C19 117.8(2) . .
C21 C20 C25 119.0(2) . .
C19 C20 C25 123.2(2) . .
C22 C21 C20 122.5(2) . .
C21 C22 C23 119.1(2) . .
C24 C23 C22 120.2(2) . .
C23 C24 C19 121.3(2) . .
N3 C25 C20 119.7(2) . .
N3 C25 C26 124.9(5) . .
C20 C25 C26 115.3(5) . .
N3 C25 C26A 115.5(4) . .
C20 C25 C26A 124.8(4) . .
C26 C25 C26A 10.2(8) . .
C25 C26 C27 111.2(7) . .
C33 C28 C29 118.5(2) . .
C33 C28 P1 120.19(19) . .
C29 C28 P1 121.34(18) . .
C30 C29 C28 120.9(2) . .
C31 C30 C29 119.8(2) . .
C32 C31 C30 120.1(2) . .
C31 C32 C33 120.3(3) . .
C28 C33 C32 120.5(2) . .
C39 C34 C35 118.7(2) . .
C39 C34 P1 120.97(17) . .
C35 C34 P1 120.37(18) . .
C36 C35 C34 120.5(2) . .
C37 C36 C35 120.2(2) . .
C36 C37 C38 120.0(2) . .
C37 C38 C39 120.1(2) . .
C38 C39 C34 120.5(2) . .
O3 Mn2 O12 177.23(7) . .
O3 Mn2 O6 89.13(7) . .
O12 Mn2 O6 90.31(7) . .
O3 Mn2 N2 88.92(7) . .
O12 Mn2 N2 91.15(7) . .
O6 Mn2 N2 169.60(7) . .
O3 Mn2 O10 90.82(7) . .
O12 Mn2 O10 91.94(7) . .
O6 Mn2 O10 96.91(7) . .
N2 Mn2 O10 93.33(8) . .
O3 Mn2 O11 90.60(7) . .
O12 Mn2 O11 86.70(7) . .
O6 Mn2 O11 90.72(7) . .
N2 Mn2 O11 79.09(7) . .
O10 Mn2 O11 172.26(7) . .
O3 Mn2 Mn1 148.13(5) . .
O12 Mn2 Mn1 31.56(5) . .
O6 Mn2 Mn1 120.49(5) . .
N2 Mn2 Mn1 59.77(5) . .
O10 Mn2 Mn1 96.44(5) . .
O11 Mn2 Mn1 78.46(5) . .
Mn3 O12 Mn2 121.64(8) . .
Mn3 O12 Mn1 120.47(8) . .
Mn2 O12 Mn1 116.90(8) . .
C25 C26A C27A 111.4(6) . .

loop_
_geom_bond_atom_site_label_1
_geom_bond_atom_site_label_2
_geom_bond_distance
_geom_bond_site_symmetry_2
Mn1 O1 1.8633(16) .
Mn1 O12 1.8896(15) .
Mn1 O4 1.9054(16) .
Mn1 N1 1.9845(19) .
Mn1 O9 2.2068(16) .
Mn1 O5 2.4977(15) 5_575
Mn1 Mn2 3.2202(8) .
P1 O8 1.5089(16) .
P1 O7 1.5125(16) .
P1 C34 1.805(2) .
P1 C28 1.808(2) .
O1 C1 1.329(3) .
N1 C7 1.297(3) .
N1 O2 1.396(2) .
C1 C6 1.408(3) .
C1 C2 1.417(3) .
O2 Mn3 1.9570(16) .
O2 Mn3 2.5280(15) 5_575
N2 C16 1.302(3) .
N2 O4 1.377(2) .
N2 Mn2 2.0251(19) .
C2 C3 1.409(3) .
C2 C7 1.471(3) .
Mn3 O12 1.8790(15) .
Mn3 O5 1.9101(15) .
Mn3 N3 2.0201(19) .
Mn3 O8 2.1148(16) .
Mn3 O2 2.5280(15) 5_575
O3 C10 1.334(3) .
O3 Mn2 1.8568(16) .
N3 C25 1.299(3) .
N3 O6 1.366(2) .
C3 C4 1.379(4) .
C4 C5 1.388(4) .
O5 C19 1.350(3) .
O5 Mn1 2.4977(15) 5_575
C5 C6 1.382(4) .
O6 Mn2 1.9149(16) .
C7 C8 1.499(3) .
C8 C9 1.536(3) .
O9 C40 1.411(3) .
O10 C41 1.342(3) .
O10 Mn2 2.1877(17) .
C10 C15 1.405(3) .
C10 C11 1.413(3) .
O11 C42 1.422(3) .
O11 Mn2 2.3181(18) .
C11 C12 1.409(3) .
C11 C16 1.467(3) .
C12 C13 1.378(3) .
C13 C14 1.386(4) .
C14 C15 1.378(3) .
C16 C17 1.501(3) .
C17 C18 1.527(3) .
C19 C24 1.394(3) .
C19 C20 1.420(3) .
C20 C21 1.401(3) .
C20 C25 1.467(3) .
C21 C22 1.370(4) .
C22 C23 1.391(4) .
C23 C24 1.377(3) .
C25 C26 1.507(10) .
C25 C26A 1.523(9) .
C26 C27 1.530(11) .
C28 C33 1.388(3) .
C28 C29 1.391(3) .
C29 C30 1.385(3) .
C30 C31 1.381(4) .
C31 C32 1.372(4) .
C32 C33 1.389(4) .
C34 C39 1.394(3) .
C34 C35 1.400(3) .
C35 C36 1.384(3) .
C36 C37 1.379(4) .
C37 C38 1.386(4) .
C38 C39 1.387(3) .
C27A C26A 1.536(10) .
Mn2 O12 1.8892(15) .
